data_4347696
loop_
_publ_author_name
'Sobota, Piotr'
'Utko, J\'ozef'
'Lis, Tadeusz'
'John, \/Lukasz'
'Petrus, Rafa\/l'
'Dr\;ag-Jarz\;abek, Anna'

_publ_section_title
;
 Unexpected Reactions between Ziegler-Natta Catalyst Components and
 Structural Characterization of Resulting Intermediates.
;
_journal_issue 9
_journal_name_full 'Inorganic chemistry'
_journal_page_first 4636
_journal_page_last 4642
_journal_paper_doi 10.1021/acs.inorgchem.6b00489
_journal_volume 55
_journal_year 2016
_chemical_formula_moiety 'C32 H84 Mg2 O16 Ti2'
_chemical_formula_sum 'C32 H84 Mg2 O16 Ti2'
_chemical_formula_weight 869.41
_space_group_crystal_system triclinic
_space_group_IT_number 2
_space_group_name_Hall '-P 1'
_space_group_name_H-M_alt 'P -1'
_atom_sites_solution_hydrogens mixed
_audit_creation_method SHELXL-2014/7
_cell_angle_alpha 68.89(5)
_cell_angle_beta 86.47(5)
_cell_angle_gamma 70.01(5)
_cell_formula_units_Z 1
_cell_length_a 10.113(3)
_cell_length_b 11.781(4)
_cell_length_c 11.905(4)
_cell_measurement_reflns_used 1989
_cell_measurement_temperature 280(2)
_cell_measurement_theta_max 28.5568
_cell_measurement_theta_min 3.1391
_cell_volume 1240.4(9)
_computing_cell_refinement 'CrysAlis PRO (Agilent, 2011)'
_computing_data_collection 'CrysAlis PRO (Agilent, 2011)'
_computing_data_reduction 'CrysAlis PRO (Agilent, 2011)'
_computing_molecular_graphics 'DIAMOND  (Brandenburg, 2007)'
_computing_publication_material 'SHELXL-2014/7 (Sheldrick, 2014)'
_computing_structure_refinement 'SHELXL-2014/7 (Sheldrick, 2014)'
_computing_structure_solution 'SHELXS-2014/7 (Sheldrick, 2014)'
_diffrn_ambient_temperature 280(2)
_diffrn_measured_fraction_theta_full 0.951
_diffrn_measured_fraction_theta_max 0.859
_diffrn_measurement_device_type 'KUMA KM4 CCD \k-geometry diffractometer'
_diffrn_measurement_method \w
_diffrn_radiation_source 'fine-focus sealed tube'
_diffrn_radiation_type MoK\a
_diffrn_radiation_wavelength 0.71073
_diffrn_reflns_av_R_equivalents 0.0650
_diffrn_reflns_av_unetI/netI 0.0969
_diffrn_reflns_Laue_measured_fraction_full 0.951
_diffrn_reflns_Laue_measured_fraction_max 0.859
_diffrn_reflns_limit_h_max 13
_diffrn_reflns_limit_h_min -13
_diffrn_reflns_limit_k_max 15
_diffrn_reflns_limit_k_min -15
_diffrn_reflns_limit_l_max 15
_diffrn_reflns_limit_l_min -13
_diffrn_reflns_number 8801
_diffrn_reflns_point_group_measured_fraction_full 0.951
_diffrn_reflns_point_group_measured_fraction_max 0.859
_diffrn_reflns_theta_full 25.500
_diffrn_reflns_theta_max 28.628
_diffrn_reflns_theta_min 3.146
_exptl_absorpt_coefficient_mu 0.402
_exptl_absorpt_correction_T_max 0.912
_exptl_absorpt_correction_T_min 0.799
_exptl_absorpt_correction_type analytical
_exptl_absorpt_process_details
;
CrysAlisPro, Agilent Technologies,
Version 1.171.36.28 (release 01-02-2013 CrysAlis171 .NET)
(compiled Feb  1 2013,16:14:44)
Analytical numeric absorption correction using a multifaceted crystal
model based on expressions derived by R.C. Clark & J.S. Reid.
(Clark, R. C. & Reid, J. S. (1995). Acta Cryst. A51, 887-897)
;
_exptl_crystal_colour colourless
_exptl_crystal_density_diffrn 1.164
_exptl_crystal_description block
_exptl_crystal_F_000 472
_exptl_crystal_size_max 0.600
_exptl_crystal_size_mid 0.440
_exptl_crystal_size_min 0.320
_refine_diff_density_max 0.314
_refine_diff_density_min -0.341
_refine_diff_density_rms 0.063
_refine_ls_extinction_method none
_refine_ls_goodness_of_fit_ref 0.982
_refine_ls_hydrogen_treatment constr
_refine_ls_matrix_type full
_refine_ls_number_parameters 351
_refine_ls_number_reflns 5465
_refine_ls_number_restraints 27
_refine_ls_restrained_S_all 0.985
_refine_ls_R_factor_all 0.1678
_refine_ls_R_factor_gt 0.0840
_refine_ls_shift/su_max 0.000
_refine_ls_shift/su_mean 0.000
_refine_ls_structure_factor_coef Fsqd
_refine_ls_weighting_details 'w=1/[\s^2^(Fo^2^)+(0.1293P)^2^] where P=(Fo^2^+2Fc^2^)/3'
_refine_ls_weighting_scheme calc
_refine_ls_wR_factor_gt 0.2056
_refine_ls_wR_factor_ref 0.2845
_reflns_Friedel_coverage 0.000
_reflns_number_gt 2354
_reflns_number_total 5465
_reflns_threshold_expression 'I > 2\s(I)'
_cod_data_source_file ic6b00489_si_002.cif
_cod_data_source_block 4a
_cod_database_code 4347696
_shelx_shelxl_version_number 2014/7
_shelx_space_group_comment
;
The symmetry employed for this shelxl refinement is uniquely defined
by the following loop, which should always be used as a source of
symmetry information in preference to the above space-group names.
They are only intended as comments.
;
_shelx_estimated_absorpt_t_min 0.794
_shelx_estimated_absorpt_t_max 0.882

loop_
_space_group_symop_operation_xyz
'x, y, z'
'-x, -y, -z'

loop_
_atom_site_label
_atom_site_type_symbol
_atom_site_fract_x
_atom_site_fract_y
_atom_site_fract_z
_atom_site_U_iso_or_equiv
_atom_site_adp_type
_atom_site_occupancy
_atom_site_site_symmetry_order
_atom_site_calc_flag
_atom_site_refinement_flags_posn
_atom_site_refinement_flags_adp
_atom_site_refinement_flags_occupancy
_atom_site_disorder_assembly
_atom_site_disorder_group
Ti1 Ti 0.68060(9) 0.30929(8) 0.69509(7) 0.0765(4) Uani 1 1 d . . . . .
Mg1 Mg 0.41909(15) 0.57043(14) 0.58547(12) 0.0694(5) Uani 1 1 d . . . . .
O1 O 0.4950(3) 0.3786(3) 0.5851(2) 0.0626(7) Uani 1 1 d D . . . .
C11 C 0.4013(19) 0.3117(18) 0.5793(11) 0.083(4) Uani 0.67(2) 1 d D . P A 1
H11A H 0.4482 0.2488 0.5420 0.100 Uiso 0.67(2) 1 calc R U P A 1
H11B H 0.3182 0.3739 0.5275 0.100 Uiso 0.67(2) 1 calc R U P A 1
C12 C 0.3554(15) 0.2436(16) 0.6976(10) 0.127(5) Uani 0.67(2) 1 d D . P A 1
H12A H 0.2937 0.2019 0.6857 0.191 Uiso 0.67(2) 1 calc R U P A 1
H12B H 0.4365 0.1798 0.7491 0.191 Uiso 0.67(2) 1 calc R U P A 1
H12C H 0.3063 0.3051 0.7346 0.191 Uiso 0.67(2) 1 calc R U P A 1
C13 C 0.381(3) 0.328(3) 0.614(2) 0.074(8) Uani 0.33(2) 1 d D . P A 2
H13A H 0.3098 0.3768 0.5474 0.089 Uiso 0.33(2) 1 calc R U P A 2
H13B H 0.3399 0.3466 0.6841 0.089 Uiso 0.33(2) 1 calc R U P A 2
C14 C 0.414(3) 0.187(2) 0.640(3) 0.133(11) Uani 0.33(2) 1 d D . P A 2
H14A H 0.3294 0.1669 0.6575 0.199 Uiso 0.33(2) 1 calc R U P A 2
H14B H 0.4519 0.1677 0.5703 0.199 Uiso 0.33(2) 1 calc R U P A 2
H14C H 0.4821 0.1374 0.7075 0.199 Uiso 0.33(2) 1 calc R U P A 2
O2 O 0.7484(3) 0.3735(3) 0.5298(3) 0.0745(8) Uani 1 1 d . . . . .
C21 C 0.8866(6) 0.3840(7) 0.5047(6) 0.124(2) Uani 1 1 d . . . . .
H21A H 0.8802 0.4526 0.4274 0.149 Uiso 1 1 calc R U . . .
H21B H 0.9180 0.4071 0.5661 0.149 Uiso 1 1 calc R U . . .
C22 C 0.9860(8) 0.2680(9) 0.5022(7) 0.174(3) Uani 1 1 d . . . . .
H22A H 1.0759 0.2788 0.4854 0.261 Uiso 1 1 calc R U . . .
H22B H 0.9939 0.2001 0.5792 0.261 Uiso 1 1 calc R U . . .
H22C H 0.9562 0.2456 0.4405 0.261 Uiso 1 1 calc R U . . .
O3 O 0.6081(3) 0.4974(3) 0.6792(2) 0.0724(8) Uani 1 1 d . . . . .
C31 C 0.6386(7) 0.5357(6) 0.7728(5) 0.1077(18) Uani 1 1 d . . . . .
H31A H 0.6733 0.4600 0.8460 0.129 Uiso 1 1 calc R U . . .
H31B H 0.5529 0.5947 0.7894 0.129 Uiso 1 1 calc R U . . .
C32 C 0.7464(8) 0.6002(7) 0.7372(7) 0.148(3) Uani 1 1 d . . . . .
H32A H 0.7653 0.6251 0.8012 0.222 Uiso 1 1 calc R U . . .
H32B H 0.8317 0.5413 0.7219 0.222 Uiso 1 1 calc R U . . .
H32C H 0.7115 0.6758 0.6654 0.222 Uiso 1 1 calc R U . . .
O4 O 0.3424(4) 0.5020(3) 0.7561(3) 0.0942(10) Uani 1 1 d D . . . .
H4A H 0.3617 0.4232 0.7800 0.141 Uiso 0.628(18) 1 d R U P B 1
H4B H 0.4063 0.4526 0.8082 0.141 Uiso 0.372(18) 1 d R U P B 2
C41 C 0.2662(18) 0.5536(15) 0.8425(15) 0.144(6) Uani 0.628(18) 1 d D . P B 1
H41A H 0.3302 0.5313 0.9107 0.172 Uiso 0.628(18) 1 calc R U P B 1
H41B H 0.2272 0.6473 0.8060 0.172 Uiso 0.628(18) 1 calc R U P B 1
C42 C 0.1555(17) 0.504(2) 0.883(2) 0.191(9) Uani 0.628(18) 1 d D . P B 1
H42A H 0.1059 0.5393 0.9410 0.286 Uiso 0.628(18) 1 calc R U P B 1
H42B H 0.0915 0.5268 0.8160 0.286 Uiso 0.628(18) 1 calc R U P B 1
H42C H 0.1943 0.4110 0.9206 0.286 Uiso 0.628(18) 1 calc R U P B 1
C43 C 0.2075(19) 0.520(3) 0.8037(17) 0.124(9) Uani 0.372(18) 1 d D . P B 2
H43A H 0.1885 0.4397 0.8250 0.149 Uiso 0.372(18) 1 calc R U P B 2
H43B H 0.1374 0.5855 0.7403 0.149 Uiso 0.372(18) 1 calc R U P B 2
C44 C 0.189(5) 0.558(4) 0.908(3) 0.198(16) Uani 0.372(18) 1 d D . P B 2
H44A H 0.0948 0.5672 0.9329 0.297 Uiso 0.372(18) 1 calc R U P B 2
H44B H 0.2555 0.4925 0.9729 0.297 Uiso 0.372(18) 1 calc R U P B 2
H44C H 0.2042 0.6387 0.8881 0.297 Uiso 0.372(18) 1 calc R U P B 2
O5 O 0.3447(4) 0.7665(3) 0.5675(3) 0.0996(11) Uani 1 1 d D . . . .
H5A H 0.2811 0.8058 0.5136 0.149 Uiso 0.579(19) 1 d R U P C 1
H5B H 0.3433 0.8122 0.4966 0.149 Uiso 0.421(19) 1 d R U P C 2
C51 C 0.3625(19) 0.8558(17) 0.6128(19) 0.112(6) Uani 0.579(19) 1 d D . P C 1
H51A H 0.3971 0.9160 0.5500 0.134 Uiso 0.579(19) 1 calc R U P C 1
H51B H 0.4343 0.8092 0.6793 0.134 Uiso 0.579(19) 1 calc R U P C 1
C52 C 0.2360(16) 0.929(2) 0.6545(19) 0.168(8) Uani 0.579(19) 1 d D . P C 1
H52A H 0.2575 0.9876 0.6837 0.252 Uiso 0.579(19) 1 calc R U P C 1
H52B H 0.1649 0.9781 0.5889 0.252 Uiso 0.579(19) 1 calc R U P C 1
H52C H 0.2021 0.8711 0.7184 0.252 Uiso 0.579(19) 1 calc R U P C 1
C53 C 0.296(5) 0.845(3) 0.638(3) 0.182(16) Uani 0.421(19) 1 d D . P C 2
H53A H 0.3308 0.7931 0.7210 0.218 Uiso 0.421(19) 1 calc R U P C 2
H53B H 0.1941 0.8741 0.6340 0.218 Uiso 0.421(19) 1 calc R U P C 2
C54 C 0.342(4) 0.957(4) 0.598(2) 0.222(17) Uani 0.421(19) 1 d D . P C 2
H54A H 0.3059 1.0066 0.6482 0.333 Uiso 0.421(19) 1 calc R U P C 2
H54B H 0.4428 0.9283 0.6025 0.333 Uiso 0.421(19) 1 calc R U P C 2
H54C H 0.3061 1.0093 0.5155 0.333 Uiso 0.421(19) 1 calc R U P C 2
O6 O 0.5691(4) 0.2822(3) 0.8327(3) 0.0934(10) Uani 1 1 d D . . . .
C61 C 0.612(4) 0.210(5) 0.9595(18) 0.146(11) Uani 0.47(4) 1 d D . P D 1
H61A H 0.6341 0.2652 0.9944 0.176 Uiso 0.47(4) 1 calc R U P D 1
H61B H 0.6976 0.1366 0.9678 0.176 Uiso 0.47(4) 1 calc R U P D 1
C62 C 0.501(3) 0.164(3) 1.026(3) 0.154(11) Uani 0.47(4) 1 d D . P D 1
H62A H 0.5331 0.1164 1.1099 0.231 Uiso 0.47(4) 1 calc R U P D 1
H62B H 0.4172 0.2364 1.0195 0.231 Uiso 0.47(4) 1 calc R U P D 1
H62C H 0.4807 0.1079 0.9929 0.231 Uiso 0.47(4) 1 calc R U P D 1
C63 C 0.594(5) 0.1622(16) 0.9344(16) 0.130(9) Uani 0.53(4) 1 d D . P D 2
H63A H 0.6922 0.1086 0.9425 0.156 Uiso 0.53(4) 1 calc R U P D 2
H63B H 0.5375 0.1153 0.9212 0.156 Uiso 0.53(4) 1 calc R U P D 2
C64 C 0.555(6) 0.190(3) 1.0458(19) 0.227(17) Uani 0.53(4) 1 d D . P D 2
H64A H 0.5716 0.1096 1.1130 0.340 Uiso 0.53(4) 1 calc R U P D 2
H64B H 0.6116 0.2352 1.0592 0.340 Uiso 0.53(4) 1 calc R U P D 2
H64C H 0.4572 0.2419 1.0379 0.340 Uiso 0.53(4) 1 calc R U P D 2
O7 O 0.7163(4) 0.1462(3) 0.6778(3) 0.0939(10) Uani 1 1 d D . . . .
C71 C 0.822(2) 0.0252(10) 0.7331(19) 0.138(7) Uani 0.66(3) 1 d D . P E 1
H71A H 0.8525 0.0194 0.8114 0.165 Uiso 0.66(3) 1 calc R U P E 1
H71B H 0.9030 0.0193 0.6843 0.165 Uiso 0.66(3) 1 calc R U P E 1
C72 C 0.775(3) -0.086(2) 0.749(3) 0.159(9) Uani 0.66(3) 1 d D . P E 1
H72A H 0.8512 -0.1654 0.7873 0.239 Uiso 0.66(3) 1 calc R U P E 1
H72B H 0.6966 -0.0816 0.7991 0.239 Uiso 0.66(3) 1 calc R U P E 1
H72C H 0.7471 -0.0817 0.6720 0.239 Uiso 0.66(3) 1 calc R U P E 1
C73 C 0.739(4) 0.022(2) 0.766(2) 0.131(11) Uani 0.34(3) 1 d D . P E 2
H73A H 0.6510 0.0035 0.7760 0.158 Uiso 0.34(3) 1 calc R U P E 2
H73B H 0.7696 0.0183 0.8432 0.158 Uiso 0.34(3) 1 calc R U P E 2
C74 C 0.847(4) -0.076(5) 0.728(5) 0.186(19) Uani 0.34(3) 1 d D . P E 2
H74A H 0.8627 -0.1611 0.7875 0.278 Uiso 0.34(3) 1 calc R U P E 2
H74B H 0.8154 -0.0732 0.6520 0.278 Uiso 0.34(3) 1 calc R U P E 2
H74C H 0.9337 -0.0583 0.7190 0.278 Uiso 0.34(3) 1 calc R U P E 2
O8A O 0.815(3) 0.278(4) 0.794(3) 0.077(3) Uani 0.259(12) 1 d D . P F 1
C81 C 0.920(3) 0.224(4) 0.889(3) 0.140(6) Uani 0.259(12) 1 d D . P F 1
H81A H 0.9228 0.1358 0.9337 0.168 Uiso 0.259(12) 1 calc R U P F 1
H81B H 0.8888 0.2715 0.9430 0.168 Uiso 0.259(12) 1 calc R U P F 1
C82 C 1.067(3) 0.219(4) 0.861(4) 0.159(9) Uani 0.259(12) 1 d D . P F 1
H82A H 1.1259 0.1791 0.9349 0.239 Uiso 0.259(12) 1 calc R U P F 1
H82B H 1.1023 0.1685 0.8106 0.239 Uiso 0.259(12) 1 calc R U P F 1
H82C H 1.0681 0.3049 0.8199 0.239 Uiso 0.259(12) 1 calc R U P F 1
O8B O 0.855(2) 0.255(3) 0.758(2) 0.077(3) Uani 0.390(12) 1 d D . P F 2
C83 C 0.991(2) 0.196(3) 0.816(2) 0.140(6) Uani 0.390(12) 1 d D . P F 2
H83A H 1.0548 0.2294 0.7600 0.168 Uiso 0.390(12) 1 calc R U P F 2
H83B H 1.0208 0.1036 0.8314 0.168 Uiso 0.390(12) 1 calc R U P F 2
C84 C 1.009(3) 0.213(3) 0.931(2) 0.159(9) Uani 0.390(12) 1 d D . P F 2
H84A H 1.1059 0.1687 0.9619 0.239 Uiso 0.390(12) 1 calc R U P F 2
H84B H 0.9838 0.3033 0.9165 0.239 Uiso 0.390(12) 1 calc R U P F 2
H84C H 0.9497 0.1771 0.9880 0.239 Uiso 0.390(12) 1 calc R U P F 2
O8C O 0.850(3) 0.263(3) 0.786(2) 0.077(3) Uani 0.351(14) 1 d D . P F 3
C85 C 0.970(3) 0.272(3) 0.827(3) 0.140(6) Uani 0.351(14) 1 d D . P F 3
H85A H 0.9440 0.3238 0.8782 0.168 Uiso 0.351(14) 1 calc R U P F 3
H85B H 1.0152 0.3155 0.7590 0.168 Uiso 0.351(14) 1 calc R U P F 3
C86 C 1.068(3) 0.143(3) 0.896(3) 0.159(9) Uani 0.351(14) 1 d D . P F 3
H86A H 1.1511 0.1497 0.9238 0.239 Uiso 0.351(14) 1 calc R U P F 3
H86B H 1.0236 0.1007 0.9636 0.239 Uiso 0.351(14) 1 calc R U P F 3
H86C H 1.0947 0.0924 0.8446 0.239 Uiso 0.351(14) 1 calc R U P F 3

loop_
_atom_site_aniso_label
_atom_site_aniso_U_11
_atom_site_aniso_U_22
_atom_site_aniso_U_33
_atom_site_aniso_U_23
_atom_site_aniso_U_13
_atom_site_aniso_U_12
Ti1 0.0774(6) 0.0769(6) 0.0710(6) -0.0192(4) 0.0003(4) -0.0284(5)
Mg1 0.0694(10) 0.0762(10) 0.0691(9) -0.0329(7) 0.0124(7) -0.0270(8)
O1 0.0643(17) 0.0652(17) 0.0658(16) -0.0237(13) 0.0108(13) -0.0322(14)
C11 0.101(8) 0.096(7) 0.064(9) -0.026(6) 0.009(6) -0.051(6)
C12 0.147(11) 0.158(12) 0.113(8) -0.043(7) 0.012(7) -0.102(10)
C13 0.088(14) 0.117(19) 0.029(10) -0.008(8) 0.010(7) -0.069(14)
C14 0.15(2) 0.112(17) 0.17(3) -0.047(15) 0.035(17) -0.104(15)
O2 0.0651(19) 0.086(2) 0.0773(19) -0.0309(16) 0.0133(15) -0.0320(16)
C21 0.087(4) 0.153(6) 0.105(4) -0.029(4) 0.012(4) -0.027(4)
C22 0.122(6) 0.196(9) 0.158(7) -0.047(6) 0.033(6) -0.022(6)
O3 0.085(2) 0.084(2) 0.0645(17) -0.0325(15) 0.0072(15) -0.0420(16)
C31 0.120(5) 0.115(5) 0.101(4) -0.043(3) -0.011(3) -0.049(4)
C32 0.161(6) 0.160(7) 0.163(7) -0.062(5) -0.011(5) -0.094(6)
O4 0.098(3) 0.112(3) 0.082(2) -0.045(2) 0.0322(19) -0.042(2)
C41 0.185(16) 0.176(12) 0.108(10) -0.090(9) 0.064(10) -0.076(11)
C42 0.148(13) 0.34(3) 0.184(18) -0.176(18) 0.093(12) -0.131(15)
C43 0.123(17) 0.19(2) 0.077(11) -0.064(12) 0.053(11) -0.062(14)
C44 0.25(4) 0.31(4) 0.15(2) -0.17(3) 0.09(2) -0.15(3)
O5 0.116(3) 0.079(2) 0.107(3) -0.051(2) 0.001(2) -0.018(2)
C51 0.162(15) 0.084(10) 0.105(10) -0.045(9) 0.022(9) -0.051(9)
C52 0.168(15) 0.146(14) 0.22(2) -0.128(15) 0.046(12) -0.033(11)
C53 0.26(4) 0.13(2) 0.17(2) -0.086(18) 0.11(2) -0.08(3)
C54 0.34(5) 0.17(3) 0.127(18) -0.042(18) 0.04(2) -0.07(3)
O6 0.121(3) 0.093(2) 0.0649(19) -0.0140(16) 0.0095(18) -0.052(2)
C61 0.192(19) 0.16(3) 0.094(15) -0.018(14) 0.020(14) -0.097(19)
C62 0.19(2) 0.18(2) 0.094(16) -0.028(13) 0.026(15) -0.091(18)
C63 0.19(2) 0.097(11) 0.091(10) -0.014(8) 0.013(12) -0.053(10)
C64 0.36(4) 0.28(3) 0.061(10) 0.007(13) -0.005(16) -0.20(3)
O7 0.099(3) 0.068(2) 0.100(2) -0.0183(18) 0.001(2) -0.0231(18)
C71 0.115(12) 0.063(7) 0.204(14) -0.018(7) -0.034(11) -0.019(7)
C72 0.20(2) 0.072(9) 0.195(15) -0.029(8) 0.023(16) -0.055(13)
C73 0.11(2) 0.094(19) 0.18(2) -0.017(14) -0.019(19) -0.046(15)
C74 0.16(4) 0.13(3) 0.21(4) 0.00(3) -0.03(3) -0.04(3)
O8A 0.067(5) 0.103(6) 0.063(7) -0.040(5) 0.001(5) -0.019(5)
C81 0.071(9) 0.19(2) 0.162(14) -0.083(14) -0.020(8) -0.027(11)
C82 0.123(18) 0.153(19) 0.153(17) 0.008(14) -0.053(13) -0.045(15)
O8B 0.067(5) 0.103(6) 0.063(7) -0.040(5) 0.001(5) -0.019(5)
C83 0.071(9) 0.19(2) 0.162(14) -0.083(14) -0.020(8) -0.027(11)
C84 0.123(18) 0.153(19) 0.153(17) 0.008(14) -0.053(13) -0.045(15)
O8C 0.067(5) 0.103(6) 0.063(7) -0.040(5) 0.001(5) -0.019(5)
C85 0.071(9) 0.19(2) 0.162(14) -0.083(14) -0.020(8) -0.027(11)
C86 0.123(18) 0.153(19) 0.153(17) 0.008(14) -0.053(13) -0.045(15)

loop_
_atom_type_symbol
_atom_type_description
_atom_type_scat_dispersion_real
_atom_type_scat_dispersion_imag
_atom_type_scat_source
C C 0.0033 0.0016 'International Tables Vol C Tables 4.2.6.8 and 6.1.1.4'
H H 0.0000 0.0000 'International Tables Vol C Tables 4.2.6.8 and 6.1.1.4'
O O 0.0106 0.0060 'International Tables Vol C Tables 4.2.6.8 and 6.1.1.4'
Mg Mg 0.0486 0.0363 'International Tables Vol C Tables 4.2.6.8 and 6.1.1.4'
Ti Ti 0.2776 0.4457 'International Tables Vol C Tables 4.2.6.8 and 6.1.1.4'

loop_
_geom_angle_atom_site_label_1
_geom_angle_atom_site_label_2
_geom_angle_atom_site_label_3
_geom_angle
_geom_angle_site_symmetry_1
_geom_angle_site_symmetry_3
O8A Ti1 O7 103.5(12) . .
O8B Ti1 O7 89.9(10) . .
O8C Ti1 O7 97.2(8) . .
O8A Ti1 O6 86.4(10) . .
O8B Ti1 O6 104.3(8) . .
O8C Ti1 O6 94.8(7) . .
O7 Ti1 O6 97.64(16) . .
O8A Ti1 O2 105.7(11) . .
O8B Ti1 O2 89.5(8) . .
O8C Ti1 O2 98.1(7) . .
O7 Ti1 O2 88.58(14) . .
O6 Ti1 O2 164.82(14) . .
O8A Ti1 O3 90.3(13) . .
O8B Ti1 O3 102.6(11) . .
O8C Ti1 O3 96.1(8) . .
O7 Ti1 O3 166.01(13) . .
O6 Ti1 O3 85.53(14) . .
O2 Ti1 O3 85.26(13) . .
O8A Ti1 O1 168.6(10) . .
O8B Ti1 O1 167.6(7) . .
O8C Ti1 O1 174.3(10) . .
O7 Ti1 O1 87.19(14) . .
O6 Ti1 O1 88.08(14) . .
O2 Ti1 O1 78.36(12) . .
O3 Ti1 O1 79.27(12) . .
O8A Ti1 Mg1 127.8(12) . .
O8B Ti1 Mg1 140.1(12) . .
O8C Ti1 Mg1 134.1(8) . .
O7 Ti1 Mg1 128.58(12) . .
O6 Ti1 Mg1 82.93(12) . .
O2 Ti1 Mg1 82.37(11) . .
O3 Ti1 Mg1 38.05(9) . .
O1 Ti1 Mg1 41.39(8) . .
O8A Ti1 Mg1 142.8(12) . 2_666
O8B Ti1 Mg1 126.6(8) . 2_666
O8C Ti1 Mg1 135.6(7) . 2_666
O7 Ti1 Mg1 84.52(12) . 2_666
O6 Ti1 Mg1 129.08(11) . 2_666
O2 Ti1 Mg1 37.48(9) . 2_666
O3 Ti1 Mg1 82.94(10) . 2_666
O1 Ti1 Mg1 41.05(8) . 2_666
Mg1 Ti1 Mg1 58.58(7) . 2_666
O2 Mg1 O3 168.85(13) 2_666 .
O2 Mg1 O5 83.48(15) 2_666 .
O3 Mg1 O5 103.86(15) . .
O2 Mg1 O4 103.37(14) 2_666 .
O3 Mg1 O4 84.44(15) . .
O5 Mg1 O4 95.84(16) . .
O2 Mg1 O1 77.57(12) 2_666 2_666
O3 Mg1 O1 93.93(13) . 2_666
O5 Mg1 O1 89.41(15) . 2_666
O4 Mg1 O1 174.74(13) . 2_666
O2 Mg1 O1 93.41(14) 2_666 .
O3 Mg1 O1 78.57(13) . .
O5 Mg1 O1 174.45(14) . .
O4 Mg1 O1 89.35(14) . .
O1 Mg1 O1 85.42(12) 2_666 .
O2 Mg1 Mg1 83.92(11) 2_666 2_666
O3 Mg1 Mg1 84.93(11) . 2_666
O5 Mg1 Mg1 132.13(14) . 2_666
O4 Mg1 Mg1 132.01(13) . 2_666
O1 Mg1 Mg1 42.75(8) 2_666 2_666
O1 Mg1 Mg1 42.67(9) . 2_666
O2 Mg1 Ti1 133.99(11) 2_666 .
O3 Mg1 Ti1 38.06(9) . .
O5 Mg1 Ti1 141.92(12) . .
O4 Mg1 Ti1 83.08(12) . .
O1 Mg1 Ti1 92.55(10) 2_666 .
O1 Mg1 Ti1 40.67(8) . .
Mg1 Mg1 Ti1 60.90(6) 2_666 .
O2 Mg1 Ti1 37.32(9) 2_666 2_666
O3 Mg1 Ti1 134.27(11) . 2_666
O5 Mg1 Ti1 82.59(12) . 2_666
O4 Mg1 Ti1 140.69(11) . 2_666
O1 Mg1 Ti1 40.41(8) 2_666 2_666
O1 Mg1 Ti1 92.15(10) . 2_666
Mg1 Mg1 Ti1 60.52(7) 2_666 2_666
Ti1 Mg1 Ti1 121.42(7) . 2_666
C13 O1 Ti1 124.8(12) . .
C11 O1 Ti1 129.0(7) . .
C13 O1 Mg1 126.1(10) . 2_666
C11 O1 Mg1 107.2(6) . 2_666
Ti1 O1 Mg1 98.54(12) . 2_666
C13 O1 Mg1 107.6(10) . .
C11 O1 Mg1 122.2(9) . .
Ti1 O1 Mg1 97.93(13) . .
Mg1 O1 Mg1 94.58(12) 2_666 .
O1 C11 C12 114.8(11) . .
O1 C11 H11A 108.6 . .
C12 C11 H11A 108.6 . .
O1 C11 H11B 108.6 . .
C12 C11 H11B 108.6 . .
H11A C11 H11B 107.5 . .
C11 C12 H12A 109.5 . .
C11 C12 H12B 109.5 . .
H12A C12 H12B 109.5 . .
C11 C12 H12C 109.5 . .
H12A C12 H12C 109.5 . .
H12B C12 H12C 109.5 . .
O1 C13 C14 118.0(19) . .
O1 C13 H13A 107.8 . .
C14 C13 H13A 107.8 . .
O1 C13 H13B 107.8 . .
C14 C13 H13B 107.8 . .
H13A C13 H13B 107.1 . .
C13 C14 H14A 109.5 . .
C13 C14 H14B 109.5 . .
H14A C14 H14B 109.5 . .
C13 C14 H14C 109.5 . .
H14A C14 H14C 109.5 . .
H14B C14 H14C 109.5 . .
C21 O2 Ti1 125.3(3) . .
C21 O2 Mg1 129.3(3) . 2_666
Ti1 O2 Mg1 105.20(14) . 2_666
C22 C21 O2 112.0(7) . .
C22 C21 H21A 109.2 . .
O2 C21 H21A 109.2 . .
C22 C21 H21B 109.2 . .
O2 C21 H21B 109.2 . .
H21A C21 H21B 107.9 . .
C21 C22 H22A 109.5 . .
C21 C22 H22B 109.5 . .
H22A C22 H22B 109.5 . .
C21 C22 H22C 109.5 . .
H22A C22 H22C 109.5 . .
H22B C22 H22C 109.5 . .
C31 O3 Mg1 124.5(3) . .
C31 O3 Ti1 121.0(3) . .
Mg1 O3 Ti1 103.88(14) . .
O3 C31 C32 110.8(5) . .
O3 C31 H31A 109.5 . .
C32 C31 H31A 109.5 . .
O3 C31 H31B 109.5 . .
C32 C31 H31B 109.5 . .
H31A C31 H31B 108.1 . .
C31 C32 H32A 109.5 . .
C31 C32 H32B 109.5 . .
H32A C32 H32B 109.5 . .
C31 C32 H32C 109.5 . .
H32A C32 H32C 109.5 . .
H32B C32 H32C 109.5 . .
C43 O4 Mg1 135.9(9) . .
C41 O4 Mg1 138.2(7) . .
C41 O4 H4A 110.9 . .
Mg1 O4 H4A 110.9 . .
C43 O4 H4B 112.0 . .
Mg1 O4 H4B 112.1 . .
C42 C41 O4 110.8(16) . .
C42 C41 H41A 109.5 . .
O4 C41 H41A 109.5 . .
C42 C41 H41B 109.5 . .
O4 C41 H41B 109.5 . .
H41A C41 H41B 108.1 . .
C41 C42 H42A 109.5 . .
C41 C42 H42B 109.5 . .
H42A C42 H42B 109.5 . .
C41 C42 H42C 109.5 . .
H42A C42 H42C 109.5 . .
H42B C42 H42C 109.5 . .
O4 C43 C44 116(3) . .
O4 C43 H43A 108.2 . .
C44 C43 H43A 108.2 . .
O4 C43 H43B 108.2 . .
C44 C43 H43B 108.2 . .
H43A C43 H43B 107.4 . .
C43 C44 H44A 109.5 . .
C43 C44 H44B 109.5 . .
H44A C44 H44B 109.5 . .
C43 C44 H44C 109.5 . .
H44A C44 H44C 109.5 . .
H44B C44 H44C 109.5 . .
C53 O5 Mg1 140.6(14) . .
C51 O5 Mg1 143.9(8) . .
C51 O5 H5A 108.1 . .
Mg1 O5 H5A 108.1 . .
C53 O5 H5B 109.7 . .
Mg1 O5 H5B 109.7 . .
O5 C51 C52 115.0(15) . .
O5 C51 H51A 108.5 . .
C52 C51 H51A 108.5 . .
O5 C51 H51B 108.5 . .
C52 C51 H51B 108.5 . .
H51A C51 H51B 107.5 . .
C51 C52 H52A 109.5 . .
C51 C52 H52B 109.5 . .
H52A C52 H52B 109.5 . .
C51 C52 H52C 109.5 . .
H52A C52 H52C 109.5 . .
H52B C52 H52C 109.5 . .
O5 C53 C54 113(3) . .
O5 C53 H53A 109.0 . .
C54 C53 H53A 109.0 . .
O5 C53 H53B 109.0 . .
C54 C53 H53B 109.0 . .
H53A C53 H53B 107.8 . .
C53 C54 H54A 109.5 . .
C53 C54 H54B 109.5 . .
H54A C54 H54B 109.5 . .
C53 C54 H54C 109.5 . .
H54A C54 H54C 109.5 . .
H54B C54 H54C 109.5 . .
C63 O6 Ti1 126.2(12) . .
C61 O6 Ti1 130.1(15) . .
O6 C61 C62 112(2) . .
O6 C61 H61A 109.3 . .
C62 C61 H61A 109.3 . .
O6 C61 H61B 109.3 . .
C62 C61 H61B 109.3 . .
H61A C61 H61B 108.0 . .
C61 C62 H62A 109.5 . .
C61 C62 H62B 109.5 . .
H62A C62 H62B 109.5 . .
C61 C62 H62C 109.5 . .
H62A C62 H62C 109.5 . .
H62B C62 H62C 109.5 . .
O6 C63 C64 110(2) . .
O6 C63 H63A 109.7 . .
C64 C63 H63A 109.7 . .
O6 C63 H63B 109.7 . .
C64 C63 H63B 109.7 . .
H63A C63 H63B 108.2 . .
C63 C64 H64A 109.5 . .
C63 C64 H64B 109.5 . .
H64A C64 H64B 109.5 . .
C63 C64 H64C 109.5 . .
H64A C64 H64C 109.5 . .
H64B C64 H64C 109.5 . .
C71 O7 Ti1 130.8(7) . .
C73 O7 Ti1 130.3(14) . .
O7 C71 C72 113.0(19) . .
O7 C71 H71A 109.0 . .
C72 C71 H71A 109.0 . .
O7 C71 H71B 109.0 . .
C72 C71 H71B 109.0 . .
H71A C71 H71B 107.8 . .
C71 C72 H72A 109.5 . .
C71 C72 H72B 109.5 . .
H72A C72 H72B 109.5 . .
C71 C72 H72C 109.5 . .
H72A C72 H72C 109.5 . .
H72B C72 H72C 109.5 . .
O7 C73 C74 109(4) . .
O7 C73 H73A 109.9 . .
C74 C73 H73A 109.9 . .
O7 C73 H73B 109.9 . .
C74 C73 H73B 109.9 . .
H73A C73 H73B 108.3 . .
C73 C74 H74A 109.5 . .
C73 C74 H74B 109.5 . .
H74A C74 H74B 109.5 . .
C73 C74 H74C 109.5 . .
H74A C74 H74C 109.5 . .
H74B C74 H74C 109.5 . .
C81 O8A Ti1 166(4) . .
O8A C81 C82 119(3) . .
O8A C81 H81A 107.5 . .
C82 C81 H81A 107.5 . .
O8A C81 H81B 107.5 . .
C82 C81 H81B 107.5 . .
H81A C81 H81B 107.0 . .
C81 C82 H82A 109.5 . .
C81 C82 H82B 109.5 . .
H82A C82 H82B 109.5 . .
C81 C82 H82C 109.5 . .
H82A C82 H82C 109.5 . .
H82B C82 H82C 109.5 . .
C83 O8B Ti1 173(3) . .
O8B C83 C84 117(2) . .
O8B C83 H83A 108.1 . .
C84 C83 H83A 108.1 . .
O8B C83 H83B 108.1 . .
C84 C83 H83B 108.1 . .
H83A C83 H83B 107.3 . .
C83 C84 H84A 109.5 . .
C83 C84 H84B 109.5 . .
H84A C84 H84B 109.5 . .
C83 C84 H84C 109.5 . .
H84A C84 H84C 109.5 . .
H84B C84 H84C 109.5 . .
C85 O8C Ti1 160(2) . .
O8C C85 C86 110(3) . .
O8C C85 H85A 109.7 . .
C86 C85 H85A 109.7 . .
O8C C85 H85B 109.7 . .
C86 C85 H85B 109.7 . .
H85A C85 H85B 108.2 . .
C85 C86 H86A 109.5 . .
C85 C86 H86B 109.5 . .
H86A C86 H86B 109.5 . .
C85 C86 H86C 109.5 . .
H86A C86 H86C 109.5 . .
H86B C86 H86C 109.5 . .

loop_
_geom_bond_atom_site_label_1
_geom_bond_atom_site_label_2
_geom_bond_distance
_geom_bond_site_symmetry_2
Ti1 O8A 1.71(3) .
Ti1 O8B 1.77(2) .
Ti1 O8C 1.89(3) .
Ti1 O7 1.915(3) .
Ti1 O6 1.923(3) .
Ti1 O2 2.007(3) .
Ti1 O3 2.022(3) .
Ti1 O1 2.095(3) .
Ti1 Mg1 3.183(3) .
Ti1 Mg1 3.195(2) 2_666
Mg1 O2 2.015(3) 2_666
Mg1 O3 2.021(3) .
Mg1 O5 2.103(4) .
Mg1 O4 2.106(4) .
Mg1 O1 2.122(3) 2_666
Mg1 O1 2.125(3) .
Mg1 Mg1 3.121(3) 2_666
Mg1 Ti1 3.195(2) 2_666
O1 C13 1.434(17) .
O1 C11 1.443(12) .
O1 Mg1 2.122(3) 2_666
C11 C12 1.484(13) .
C11 H11A 0.9700 .
C11 H11B 0.9700 .
C12 H12A 0.9600 .
C12 H12B 0.9600 .
C12 H12C 0.9600 .
C13 C14 1.495(19) .
C13 H13A 0.9700 .
C13 H13B 0.9700 .
C14 H14A 0.9600 .
C14 H14B 0.9600 .
C14 H14C 0.9600 .
O2 C21 1.448(6) .
O2 Mg1 2.015(3) 2_666
C21 C22 1.402(9) .
C21 H21A 0.9700 .
C21 H21B 0.9700 .
C22 H22A 0.9600 .
C22 H22B 0.9600 .
C22 H22C 0.9600 .
O3 C31 1.429(6) .
C31 C32 1.491(9) .
C31 H31A 0.9700 .
C31 H31B 0.9700 .
C32 H32A 0.9600 .
C32 H32B 0.9600 .
C32 H32C 0.9600 .
O4 C43 1.421(15) .
O4 C41 1.433(11) .
O4 H4A 0.8200 .
O4 H4B 0.8200 .
C41 C42 1.419(15) .
C41 H41A 0.9700 .
C41 H41B 0.9700 .
C42 H42A 0.9600 .
C42 H42B 0.9600 .
C42 H42C 0.9600 .
C43 C44 1.447(18) .
C43 H43A 0.9700 .
C43 H43B 0.9700 .
C44 H44A 0.9600 .
C44 H44B 0.9600 .
C44 H44C 0.9600 .
O5 C53 1.407(17) .
O5 C51 1.408(13) .
O5 H5A 0.8200 .
O5 H5B 0.8200 .
C51 C52 1.451(16) .
C51 H51A 0.9700 .
C51 H51B 0.9700 .
C52 H52A 0.9600 .
C52 H52B 0.9600 .
C52 H52C 0.9600 .
C53 C54 1.453(19) .
C53 H53A 0.9700 .
C53 H53B 0.9700 .
C54 H54A 0.9600 .
C54 H54B 0.9600 .
C54 H54C 0.9600 .
O6 C63 1.446(14) .
O6 C61 1.447(16) .
C61 C62 1.484(18) .
C61 H61A 0.9700 .
C61 H61B 0.9700 .
C62 H62A 0.9600 .
C62 H62B 0.9600 .
C62 H62C 0.9600 .
C63 C64 1.474(18) .
C63 H63A 0.9700 .
C63 H63B 0.9700 .
C64 H64A 0.9600 .
C64 H64B 0.9600 .
C64 H64C 0.9600 .
O7 C71 1.407(11) .
O7 C73 1.416(17) .
C71 C72 1.485(16) .
C71 H71A 0.9700 .
C71 H71B 0.9700 .
C72 H72A 0.9600 .
C72 H72B 0.9600 .
C72 H72C 0.9600 .
C73 C74 1.48(2) .
C73 H73A 0.9700 .
C73 H73B 0.9700 .
C74 H74A 0.9600 .
C74 H74B 0.9600 .
C74 H74C 0.9600 .
O8A C81 1.400(19) .
C81 C82 1.494(19) .
C81 H81A 0.9700 .
C81 H81B 0.9700 .
C82 H82A 0.9600 .
C82 H82B 0.9600 .
C82 H82C 0.9600 .
O8B C83 1.402(17) .
C83 C84 1.483(18) .
C83 H83A 0.9700 .
C83 H83B 0.9700 .
C84 H84A 0.9600 .
C84 H84B 0.9600 .
C84 H84C 0.9600 .
O8C C85 1.388(18) .
C85 C86 1.469(18) .
C85 H85A 0.9700 .
C85 H85B 0.9700 .
C86 H86A 0.9600 .
C86 H86B 0.9600 .
C86 H86C 0.9600 .

loop_
_geom_hbond_atom_site_label_D
_geom_hbond_atom_site_label_H
_geom_hbond_atom_site_label_A
_geom_hbond_distance_DH
_geom_hbond_distance_HA
_geom_hbond_distance_DA
_geom_hbond_angle_DHA
_geom_hbond_site_symmetry_A
C11 H11A O5 0.97 2.39 3.081(18) 128.1 2_666
C11 H11B O3 0.97 2.60 3.073(13) 110.1 2_666
C12 H12B O6 0.96 2.53 3.015(11) 111.6 .
C12 H12C O4 0.96 2.57 3.318(17) 135.1 .
C13 H13A O2 0.97 2.60 3.13(3) 114.0 2_666
C13 H13B O4 0.97 2.29 3.01(2) 130.0 .
C14 H14C O7 0.96 2.41 2.96(2) 116.6 .
O4 H4B O6 0.82 2.05 2.700(5) 135.9 .
O5 H5B O7 0.82 2.03 2.755(5) 146.7 2_666

loop_
_geom_torsion_atom_site_label_1
_geom_torsion_atom_site_label_2
_geom_torsion_atom_site_label_3
_geom_torsion_atom_site_label_4
_geom_torsion
_geom_torsion_site_symmetry_1
Ti1 O1 C11 C12 50(2) .
Mg1 O1 C11 C12 167.3(16) 2_666
Mg1 O1 C11 C12 -85.6(18) .
Ti1 O1 C13 C14 -57(3) .
Mg1 O1 C13 C14 80(3) 2_666
Mg1 O1 C13 C14 -170(2) .
Ti1 O2 C21 C22 86.8(6) .
Mg1 O2 C21 C22 -98.3(6) 2_666
Mg1 O3 C31 C32 -115.1(5) .
Ti1 O3 C31 C32 106.0(5) .
Mg1 O4 C41 C42 133.0(12) .
Mg1 O4 C43 C44 -128(2) .
Mg1 O5 C51 C52 -124.6(15) .
Mg1 O5 C53 C54 143(2) .
Ti1 O6 C61 C62 -154(3) .
Ti1 O6 C63 C64 145(3) .
Ti1 O7 C71 C72 149.0(15) .
Ti1 O7 C73 C74 -142(3) .
O7 Ti1 O8A C81 -40(8) .
O6 Ti1 O8A C81 57(8) .
O2 Ti1 O8A C81 -132(8) .
O3 Ti1 O8A C81 143(8) .
O1 Ti1 O8A C81 118(10) .
Mg1 Ti1 O8A C81 135(8) .
Mg1 Ti1 O8A C81 -139(8) 2_666
Ti1 O8A C81 C82 128(8) .
O7 Ti1 O8C C85 141(4) .
O6 Ti1 O8C C85 -121(4) .
O2 Ti1 O8C C85 51(4) .
O3 Ti1 O8C C85 -35(4) .
Mg1 Ti1 O8C C85 -36(4) .
Mg1 Ti1 O8C C85 51(4) 2_666
Ti1 O8C C85 C86 -163(4) .
